data_4323578
loop_
_publ_author_name
'Jeffrey R. Eveland'
'Jean-Yves Saillard'
'Kenton H. Whitmire'

_publ_contact_author
;
Prof. Kenton H. Whitmire
Chemistry Department MS 60
Rice University
Houston TX 77005-1892
U.S.A.
;
_publ_contact_author_email whitmire@rice.edu
_publ_contact_author_fax (1)-713-737-5652
_publ_contact_author_phone (1)-713-737-5650
_publ_section_title
;
 Halide Ion Addition to Bismuth-Containing Iron Carbonyl Compounds:
 Synthesis and Characterization of the Two Bridged-Butterfly Cluster
 Compounds [Et4N][(\m-H)Fe2(CO)6Bi2{\m-Fe(CO)4}] and
 [{PhCH2NMe3}{(\m-H)Fe2(CO)6Bi2(\m-Cl)2}]\\infty and Stabilization of
 Reduced-Hypervalent Bismuth Centers by Coordination to a Metal Center in
 [PhCH2NMe3]3[Bi3Cl4(\m-Cl)4{Fe(CO)3}]
;
_journal_name_full 'Inorganic Chemistry'
_journal_page_first 4387
_journal_page_last 4396
_journal_paper_doi 10.1021/ic9609721
_journal_volume 36
_journal_year 1997
_chemical_formula_sum 'C18 H21 Bi2 Fe3 N O10'
_chemical_formula_weight 996.87
_chemical_name_systematic
; 
 ? 
;
_space_group_IT_number 2
_symmetry_cell_setting triclinic
_symmetry_space_group_name_Hall '-P 1'
_symmetry_space_group_name_H-M 'P -1'
_atom_sites_solution_hydrogens geom
_atom_sites_solution_primary direct
_atom_sites_solution_secondary difmap
_audit_creation_method SHELXL
_cell_angle_alpha 71.11(3)
_cell_angle_beta 79.60(3)
_cell_angle_gamma 76.37(3)
_cell_formula_units_Z 2
_cell_length_a 10.246(2)
_cell_length_b 11.859(2)
_cell_length_c 12.474(2)
_cell_measurement_reflns_used 25
_cell_measurement_temperature 293(2)
_cell_measurement_theta_max 19.670
_cell_measurement_theta_min 6.650
_cell_volume 1384.7(5)
_computing_cell_refinement 'TEXSAN 5.0'
_computing_data_collection 'TEXSAN 5.0'
_computing_data_reduction 'TEXSAN 5.0'
_computing_molecular_graphics 'SHELXTL PC'
_computing_publication_material SHELXL-93
_computing_structure_refinement 'SHELXL-93 (Sheldrick, 1993)'
_computing_structure_solution 'SHELXS-86 (Sheldrick, 1990)'
_diffrn_ambient_temperature 293(2)
_diffrn_measurement_device 'Rigaku AFC5-S'
_diffrn_measurement_method \w-scans
_diffrn_radiation_monochromator graphite
_diffrn_radiation_source 'normal-focus sealed tube'
_diffrn_radiation_type MoK\a
_diffrn_radiation_wavelength 0.71073
_diffrn_reflns_av_R_equivalents 0.0350
_diffrn_reflns_av_sigmaI/netI 0.0985
_diffrn_reflns_limit_h_max 9
_diffrn_reflns_limit_h_min 0
_diffrn_reflns_limit_k_max 12
_diffrn_reflns_limit_k_min -12
_diffrn_reflns_limit_l_max 13
_diffrn_reflns_limit_l_min -13
_diffrn_reflns_number 3649
_diffrn_reflns_theta_max 22.50
_diffrn_reflns_theta_min 2.06
_diffrn_standards_interval_count 150
_diffrn_standards_number 3
_exptl_absorpt_coefficient_mu 14.247
_exptl_absorpt_correction_T_max 1.00
_exptl_absorpt_correction_T_min 0.60
_exptl_absorpt_correction_type psi-scan
_exptl_crystal_colour 'dark red-black'
_exptl_crystal_density_diffrn 2.391
_exptl_crystal_description column
_exptl_crystal_F_000 920
_exptl_crystal_size_max 0.50
_exptl_crystal_size_mid 0.30
_exptl_crystal_size_min 0.30
_refine_diff_density_max 0.546
_refine_diff_density_min -0.607
_refine_diff_density_rms 0.138
_refine_ls_extinction_coef 0.00084(9)
_refine_ls_extinction_expression Fc^*^=kFc[1+0.001xFc^2^\l^3^/sin(2\q)]^-1/4^
_refine_ls_extinction_method SHELXL
_refine_ls_goodness_of_fit_all 1.022
_refine_ls_goodness_of_fit_obs 1.091
_refine_ls_matrix_type full
_refine_ls_number_parameters 272
_refine_ls_number_reflns 3404
_refine_ls_number_restraints 20
_refine_ls_restrained_S_all 1.019
_refine_ls_restrained_S_obs 1.086
_refine_ls_R_factor_all 0.1070
_refine_ls_R_factor_obs 0.0397
_refine_ls_shift/esd_max -0.001
_refine_ls_shift/esd_mean 0.000
_refine_ls_structure_factor_coef Fsqd
_refine_ls_weighting_details 'w=1/[\s^2^(Fo^2^)+(0.0000P)^2^+1.4448P] where P=(Fo^2^+2Fc^2^)/3'
_refine_ls_weighting_scheme calc
_refine_ls_wR_factor_all 0.0878
_refine_ls_wR_factor_obs 0.0711
_reflns_number_observed 2068
_reflns_number_total 3404
_reflns_observed_criterion >2sigma(I)
_cod_data_source_file ic9609721_2.cif
_cod_data_source_block '[Et4N][HFe2(CO)6Bi2{Fe(CO)4}]'
_cod_depositor_comments
;
The following automatic conversions were performed:

'_refine_ls_weighting_scheme' value 'calc
w=1/[\s^2^(Fo^2^)+(0.0000P)^2^+1.4448P] where P=(Fo^2^+2Fc^2^)/3' was
changed to 'calc'. New tag '_refine_ls_weighting_details' was
created. The value of the new tag was set to
'w=1/[\s^2^(Fo^2^)+(0.0000P)^2^+1.4448P] where P=(Fo^2^+2Fc^2^)/3'.

Automatic conversion script
Id: cif_fix_values 3143 2015-03-26 13:38:13Z robertas 
;
_cod_original_cell_volume 1384.7(4)
_cod_database_code 4323578

loop_
_symmetry_equiv_pos_as_xyz
'x, y, z'
'-x, -y, -z'

loop_
_atom_site_aniso_label
_atom_site_aniso_U_11
_atom_site_aniso_U_22
_atom_site_aniso_U_33
_atom_site_aniso_U_23
_atom_site_aniso_U_13
_atom_site_aniso_U_12
Bi1 0.0613(5) 0.0752(5) 0.0565(4) -0.0092(3) -0.0110(4) -0.0211(4)
Bi2 0.0645(6) 0.0769(5) 0.0548(4) -0.0083(4) -0.0088(4) -0.0188(4)
Fe1 0.052(2) 0.079(2) 0.075(2) -0.0183(14) 0.0011(14) -0.0179(14)
Fe2 0.057(2) 0.078(2) 0.066(2) -0.0226(13) -0.0038(14) -0.0148(13)
Fe3 0.069(2) 0.090(2) 0.075(2) -0.0178(14) -0.019(2) -0.028(2)
C11 0.068(15) 0.061(12) 0.128(17) -0.027(11) -0.008(13) -0.013(10)
O11 0.126(14) 0.121(12) 0.121(12) -0.016(9) 0.031(10) -0.064(10)
C12 0.086(18) 0.078(14) 0.129(19) -0.020(13) -0.011(15) -0.025(13)
O12 0.094(13) 0.165(14) 0.169(15) 0.001(11) -0.070(12) -0.036(11)
C13 0.067(16) 0.106(18) 0.092(17) 0.006(13) -0.011(13) -0.022(14)
O13 0.124(14) 0.091(11) 0.106(11) -0.018(8) 0.007(10) 0.000(10)
C21 0.063(14) 0.084(13) 0.109(16) -0.038(12) -0.019(12) -0.008(12)
O21 0.128(13) 0.080(9) 0.123(11) -0.014(9) -0.018(10) -0.030(10)
C22 0.110(18) 0.123(16) 0.086(15) -0.058(13) -0.023(14) -0.022(13)
O22 0.187(18) 0.152(13) 0.121(12) -0.070(10) -0.081(12) 0.001(11)
C23 0.052(14) 0.096(14) 0.087(14) -0.018(11) 0.005(12) -0.033(12)
O23 0.074(10) 0.107(10) 0.091(10) -0.014(7) -0.006(8) -0.020(8)
C31 0.105(20) 0.086(15) 0.195(26) 0.004(16) -0.061(19) -0.035(15)
O31 0.157(17) 0.143(15) 0.233(20) 0.065(14) -0.070(15) -0.085(14)
C32 0.094(19) 0.139(19) 0.114(18) -0.050(15) -0.054(15) 0.024(14)
O32 0.118(15) 0.227(18) 0.128(13) -0.053(12) -0.065(12) -0.012(12)
C33 0.079(20) 0.217(28) 0.107(18) -0.092(18) 0.017(15) -0.068(19)
O33 0.104(16) 0.274(23) 0.224(22) -0.158(18) 0.045(14) -0.091(16)
C34 0.079(18) 0.161(21) 0.091(17) -0.058(14) -0.010(14) -0.054(16)
O34 0.109(15) 0.223(18) 0.158(17) -0.119(14) 0.004(12) -0.032(14)
N40 0.072(11) 0.114(11) 0.037(8) -0.020(7) 0.004(8) -0.029(9)

loop_
_atom_site_label
_atom_site_type_symbol
_atom_site_fract_x
_atom_site_fract_y
_atom_site_fract_z
_atom_site_U_iso_or_equiv
_atom_site_thermal_displace_type
_atom_site_occupancy
_atom_site_calc_flag
_atom_site_refinement_flags
_atom_site_disorder_group
Bi1 Bi 0.44268(7) 0.83863(6) 0.16122(5) 0.0648(3) Uani 1 d . .
Bi2 Bi 0.50883(7) 0.64068(6) 0.38809(5) 0.0669(3) Uani 1 d . .
Fe1 Fe 0.2609(2) 0.7237(2) 0.3176(2) 0.0698(7) Uani 1 d D .
Fe2 Fe 0.4633(3) 0.5978(2) 0.1991(2) 0.0666(7) Uani 1 d D .
H12 H 0.3037(129) 0.6247(98) 0.2343(96) 0.071(40) Uiso 1 d . .
Fe3 Fe 0.6374(3) 0.8491(2) 0.2980(2) 0.0760(8) Uani 1 d D .
C11 C 0.1947(18) 0.6102(14) 0.4287(16) 0.086(6) Uani 1 d D .
O11 O 0.1486(15) 0.5329(12) 0.5004(12) 0.126(6) Uani 1 d D .
C12 C 0.1379(21) 0.7768(17) 0.2218(18) 0.099(7) Uani 1 d D .
O12 O 0.0580(16) 0.8151(15) 0.1565(14) 0.145(7) Uani 1 d D .
C13 C 0.2041(21) 0.8363(18) 0.3871(17) 0.096(7) Uani 1 d D .
O13 O 0.1531(17) 0.9128(12) 0.4268(13) 0.116(5) Uani 1 d D .
C21 C 0.4634(19) 0.4425(16) 0.2707(16) 0.083(6) Uani 1 d D .
O21 O 0.4631(15) 0.3405(11) 0.3139(11) 0.112(5) Uani 1 d D .
C22 C 0.3881(21) 0.6231(17) 0.0744(16) 0.098(7) Uani 1 d D .
O22 O 0.3403(17) 0.6351(13) -0.0077(12) 0.143(6) Uani 1 d D .
C23 C 0.6276(18) 0.5764(16) 0.1376(15) 0.079(6) Uani 1 d D .
O23 O 0.7388(14) 0.5522(11) 0.0922(10) 0.094(4) Uani 1 d D .
C31 C 0.6776(23) 0.9822(18) 0.1957(21) 0.131(9) Uani 1 d D .
O31 O 0.7017(19) 1.0713(15) 0.1324(16) 0.191(9) Uani 1 d D .
C32 C 0.7446(21) 0.8161(19) 0.4025(17) 0.115(8) Uani 1 d D .
O32 O 0.8176(16) 0.7959(16) 0.4690(13) 0.154(7) Uani 1 d D .
C33 C 0.7524(22) 0.7497(24) 0.2316(19) 0.120(9) Uani 1 d D .
O33 O 0.8344(18) 0.6896(20) 0.1852(17) 0.178(8) Uani 1 d D .
C34 C 0.4967(21) 0.9225(21) 0.3745(17) 0.099(7) Uani 1 d D .
O34 O 0.4099(17) 0.9649(17) 0.4297(15) 0.150(7) Uani 1 d D .
N40 N 0.0620(13) 1.2632(12) 0.2064(9) 0.074(4) Uani 1 d . .
C41 C -0.0322(18) 1.2201(15) 0.3106(14) 0.092(6) Uiso 1 d . .
H41A H -0.0064(18) 1.2374(15) 0.3739(14) 0.080 Uiso 1 d R .
H41B H -0.0217(18) 1.1328(15) 0.3288(14) 0.080 Uiso 1 d R .
C42 C -0.1836(19) 1.2760(16) 0.2988(16) 0.116(7) Uiso 1 d . .
H42A H -0.2384(19) 1.2445(16) 0.3684(16) 0.080 Uiso 1 d R .
H42B H -0.2105(19) 1.2574(16) 0.2376(16) 0.080 Uiso 1 d R .
H42C H -0.1950(19) 1.3624(16) 0.2821(16) 0.080 Uiso 1 d R .
C43 C 0.0341(20) 1.2376(15) 0.1036(15) 0.100(6) Uiso 1 d . .
H43A H -0.0552(20) 1.2811(15) 0.0839(15) 0.080 Uiso 1 d R .
H43B H 0.0993(20) 1.2686(15) 0.0404(15) 0.080 Uiso 1 d R .
C44 C 0.0396(25) 1.1077(18) 0.1141(18) 0.169(10) Uiso 1 d . .
H44A H 0.0223(25) 1.0979(18) 0.0448(18) 0.080 Uiso 1 d R .
H44B H -0.0261(25) 1.0765(18) 0.1752(18) 0.080 Uiso 1 d R .
H44C H 0.1285(25) 1.0640(18) 0.1317(18) 0.080 Uiso 1 d R .
C45 C 0.0569(20) 1.3982(15) 0.1738(15) 0.096(6) Uiso 1 d . .
H45A H 0.1206(20) 1.4209(15) 0.1065(15) 0.080 Uiso 1 d R .
H45B H -0.0328(20) 1.4399(15) 0.1537(15) 0.080 Uiso 1 d R .
C46 C 0.0875(22) 1.4405(17) 0.2649(16) 0.132(8) Uiso 1 d . .
H46A H 0.0828(22) 1.5268(17) 0.2376(16) 0.080 Uiso 1 d R .
H46B H 0.1767(22) 1.4010(17) 0.2846(16) 0.080 Uiso 1 d R .
H46C H 0.0230(22) 1.4213(17) 0.3311(16) 0.080 Uiso 1 d R .
C47 C 0.2040(18) 1.1927(15) 0.2428(14) 0.090(6) Uiso 1 d . .
H47A H 0.2190(18) 1.2135(15) 0.3081(14) 0.080 Uiso 1 d R .
H47B H 0.2035(18) 1.1064(15) 0.2671(14) 0.080 Uiso 1 d R .
C48 C 0.3195(19) 1.2180(15) 0.1516(15) 0.103(6) Uiso 1 d . .
H48A H 0.4022(19) 1.1705(15) 0.1808(15) 0.080 Uiso 1 d R .
H48B H 0.3238(19) 1.3026(15) 0.1290(15) 0.080 Uiso 1 d R .
H48C H 0.3071(19) 1.1963(15) 0.0869(15) 0.080 Uiso 1 d R .

loop_
_atom_type_symbol
_atom_type_description
_atom_type_scat_dispersion_real
_atom_type_scat_dispersion_imag
_atom_type_scat_source
C C 0.0033 0.0016 'International Tables Vol C Tables 4.2.6.8 and 6.1.1.4'
H H 0.0000 0.0000 'International Tables Vol C Tables 4.2.6.8 and 6.1.1.4'
N N 0.0061 0.0033 'International Tables Vol C Tables 4.2.6.8 and 6.1.1.4'
O O 0.0106 0.0060 'International Tables Vol C Tables 4.2.6.8 and 6.1.1.4'
Fe Fe 0.3463 0.8444 'International Tables Vol C Tables 4.2.6.8 and 6.1.1.4'
Bi Bi -4.1077 10.2566 'International Tables Vol C Tables 4.2.6.8 and 6.1.1.4'

loop_
_geom_angle_atom_site_label_1
_geom_angle_atom_site_label_2
_geom_angle_atom_site_label_3
_geom_angle
_geom_angle_site_symmetry_1
_geom_angle_site_symmetry_3
_geom_angle_publ_flag
Fe1 Bi1 Fe2 61.26(8) . . ?
Fe1 Bi1 Fe3 103.28(8) . . ?
Fe2 Bi1 Fe3 103.19(8) . . ?
Fe1 Bi1 Bi2 54.82(6) . . ?
Fe2 Bi1 Bi2 55.05(6) . . ?
Fe3 Bi1 Bi2 57.32(6) . . ?
Fe1 Bi2 Fe2 61.30(8) . . ?
Fe1 Bi2 Fe3 103.81(8) . . ?
Fe2 Bi2 Fe3 103.48(8) . . ?
Fe1 Bi2 Bi1 55.00(6) . . ?
Fe2 Bi2 Bi1 54.95(5) . . ?
Fe3 Bi2 Bi1 57.76(5) . . ?
Fe1 Bi2 Bi2 106.34(7) . 2_666 ?
Fe2 Bi2 Bi2 104.74(6) . 2_666 ?
Fe3 Bi2 Bi2 145.89(6) . 2_666 ?
Bi1 Bi2 Bi2 156.26(4) . 2_666 ?
H12 Fe1 C13 172.2(38) . . ?
H12 Fe1 C11 89.0(37) . . ?
C13 Fe1 C11 94.9(9) . . ?
H12 Fe1 C12 75.9(40) . . ?
C13 Fe1 C12 96.6(9) . . ?
C11 Fe1 C12 103.4(9) . . ?
H12 Fe1 Bi2 88.3(41) . . ?
C13 Fe1 Bi2 98.4(7) . . ?
C11 Fe1 Bi2 91.5(6) . . ?
C12 Fe1 Bi2 157.8(7) . . ?
H12 Fe1 Bi1 82.1(39) . . ?
C13 Fe1 Bi1 96.3(7) . . ?
C11 Fe1 Bi1 159.7(6) . . ?
C12 Fe1 Bi1 92.0(6) . . ?
Bi2 Fe1 Bi1 70.17(7) . . ?
H12 Fe1 Fe2 32.8(42) . . ?
C13 Fe1 Fe2 150.5(7) . . ?
C11 Fe1 Fe2 104.3(6) . . ?
C12 Fe1 Fe2 100.3(7) . . ?
Bi2 Fe1 Fe2 59.54(8) . . ?
Bi1 Fe1 Fe2 59.39(7) . . ?
H12 Fe2 C23 170.1(41) . . ?
H12 Fe2 C22 74.0(41) . . ?
C23 Fe2 C22 96.2(9) . . ?
H12 Fe2 C21 88.4(39) . . ?
C23 Fe2 C21 95.5(8) . . ?
C22 Fe2 C21 103.3(8) . . ?
H12 Fe2 Bi1 84.5(39) . . ?
C23 Fe2 Bi1 94.4(6) . . ?
C22 Fe2 Bi1 91.7(6) . . ?
C21 Fe2 Bi1 161.0(6) . . ?
H12 Fe2 Bi2 90.9(41) . . ?
C23 Fe2 Bi2 98.0(6) . . ?
C22 Fe2 Bi2 157.5(6) . . ?
C21 Fe2 Bi2 92.6(6) . . ?
Bi1 Fe2 Bi2 70.00(7) . . ?
H12 Fe2 Fe1 36.2(40) . . ?
C23 Fe2 Fe1 148.9(6) . . ?
C22 Fe2 Fe1 100.7(7) . . ?
C21 Fe2 Fe1 105.7(6) . . ?
Bi1 Fe2 Fe1 59.35(8) . . ?
Bi2 Fe2 Fe1 59.17(8) . . ?
C32 Fe3 C33 90.3(10) . . ?
C32 Fe3 C31 104.8(11) . . ?
C33 Fe3 C31 94.9(12) . . ?
C32 Fe3 C34 94.1(9) . . ?
C33 Fe3 C34 166.2(10) . . ?
C31 Fe3 C34 96.5(11) . . ?
C32 Fe3 Bi2 99.2(8) . . ?
C33 Fe3 Bi2 81.1(8) . . ?
C31 Fe3 Bi2 155.7(7) . . ?
C34 Fe3 Bi2 85.3(7) . . ?
C32 Fe3 Bi1 164.1(8) . . ?
C33 Fe3 Bi1 86.1(7) . . ?
C31 Fe3 Bi1 90.9(7) . . ?
C34 Fe3 Bi1 86.1(6) . . ?
Bi2 Fe3 Bi1 64.92(6) . . ?
O11 C11 Fe1 177.6(18) . . ?
O12 C12 Fe1 177.9(19) . . ?
O13 C13 Fe1 171.9(21) . . ?
O21 C21 Fe2 177.7(18) . . ?
O22 C22 Fe2 177.4(18) . . ?
O23 C23 Fe2 173.5(17) . . ?
O31 C31 Fe3 177.2(27) . . ?
O32 C32 Fe3 178.1(23) . . ?
O33 C33 Fe3 175.3(24) . . ?
O34 C34 Fe3 175.7(23) . . ?
C41 N40 C43 113.5(13) . . ?
C41 N40 C45 112.3(13) . . ?
C43 N40 C45 106.6(11) . . ?
C41 N40 C47 103.3(12) . . ?
C43 N40 C47 111.3(13) . . ?
C45 N40 C47 110.0(13) . . ?
N40 C41 C42 114.7(14) . . ?
C44 C43 N40 116.4(15) . . ?
C46 C45 N40 114.4(14) . . ?
C48 C47 N40 114.6(13) . . ?

loop_
_geom_bond_atom_site_label_1
_geom_bond_atom_site_label_2
_geom_bond_distance
_geom_bond_site_symmetry_2
_geom_bond_publ_flag
Bi1 Fe1 2.701(3) . ?
Bi1 Fe2 2.702(2) . ?
Bi1 Fe3 2.896(3) . ?
Bi1 Bi2 3.1015(15) . ?
Bi2 Fe1 2.695(3) . ?
Bi2 Fe2 2.705(2) . ?
Bi2 Fe3 2.882(3) . ?
Bi2 Bi2 3.610(2) 2_666 ?
Fe1 H12 1.74(11) . ?
Fe1 C13 1.75(2) . ?
Fe1 C11 1.75(2) . ?
Fe1 C12 1.76(2) . ?
Fe1 Fe2 2.753(4) . ?
Fe2 H12 1.60(13) . ?
Fe2 C23 1.72(2) . ?
Fe2 C22 1.77(2) . ?
Fe2 C21 1.77(2) . ?
Fe3 C32 1.74(2) . ?
Fe3 C33 1.76(2) . ?
Fe3 C31 1.76(2) . ?
Fe3 C34 1.79(2) . ?
C11 O11 1.18(2) . ?
C12 O12 1.17(2) . ?
C13 O13 1.15(2) . ?
C21 O21 1.15(2) . ?
C22 O22 1.17(2) . ?
C23 O23 1.19(2) . ?
C31 O31 1.15(2) . ?
C32 O32 1.15(2) . ?
C33 O33 1.17(2) . ?
C34 O34 1.15(2) . ?
N40 C41 1.49(2) . ?
N40 C43 1.50(2) . ?
N40 C45 1.51(2) . ?
N40 C47 1.56(2) . ?
C41 C42 1.55(2) . ?
C43 C44 1.49(2) . ?
C45 C46 1.49(2) . ?
C47 C48 1.50(2) . ?
